data_7116274
loop_
_publ_author_name
'Sen, Susan'
'Neogi, Subhadip'
'Rissanen, Kari'
'Bharadwaj, Parimal K.'

_publ_section_title
;
 Solvent induced single-crystal to single-crystal structural
 transformation and concomitant transmetalation in a 3D cationic
 Zn(ii)-framework.
;
_journal_issue 15
_journal_name_full 'Chemical communications (Cambridge, England)'
_journal_page_first 3173
_journal_page_last 3176
_journal_paper_doi 10.1039/c4cc09955a
_journal_volume 51
_journal_year 2015
_chemical_formula_moiety 'C19 H9 N2 O10 Zn2'
_chemical_formula_sum 'C19 H9 N2 O10 Zn2'
_chemical_formula_weight 556.02
_space_group_IT_number 134
_symmetry_cell_setting tetragonal
_symmetry_space_group_name_Hall '-P 4ac 2bc'
_symmetry_space_group_name_H-M 'P 42/n n m :2'
_atom_sites_solution_hydrogens geom
_atom_sites_solution_primary direct
_atom_sites_solution_secondary difmap
_audit_creation_method SHELXL-97
_audit_update_record
;
2014-12-03 deposited with the CCDC.
2015-01-05 downloaded from the CCDC.
;
_cell_angle_alpha 90.00
_cell_angle_beta 90.00
_cell_angle_gamma 90.00
_cell_formula_units_Z 8
_cell_length_a 17.7349(6)
_cell_length_b 17.7349(6)
_cell_length_c 28.1732(10)
_cell_measurement_temperature 100(2)
_cell_measurement_theta_max 28.2
_cell_measurement_theta_min 2.2
_cell_volume 8861.2(5)
_computing_cell_refinement 'SAINT 6.45 ( Bruker, 2003)'
_computing_data_collection 'SMART 5.628 (Bruker, 2003)'
_computing_data_reduction 'SAINT 6.45  (Bruker, 2003)'
_computing_molecular_graphics 'Diamond 2.1e'
_computing_structure_refinement 'SHELXL-97 (Sheldrick, 1997)'
_computing_structure_solution 'SHELXS-97 (Sheldrick, 1990)'
_diffrn_ambient_temperature 100(2)
_diffrn_measured_fraction_theta_full 0.998
_diffrn_measured_fraction_theta_max 0.998
_diffrn_measurement_device_type 'Bruker SMART APEX'
_diffrn_measurement_method /w-scans
_diffrn_radiation_monochromator graphite
_diffrn_radiation_source 'fine-focus sealed tube'
_diffrn_radiation_type MoK\a
_diffrn_radiation_wavelength 0.71073
_diffrn_reflns_av_R_equivalents 0.0908
_diffrn_reflns_av_sigmaI/netI 0.0401
_diffrn_reflns_limit_h_max 23
_diffrn_reflns_limit_h_min -23
_diffrn_reflns_limit_k_max 23
_diffrn_reflns_limit_k_min -23
_diffrn_reflns_limit_l_max 37
_diffrn_reflns_limit_l_min -37
_diffrn_reflns_number 106509
_diffrn_reflns_theta_full 28.40
_diffrn_reflns_theta_max 28.40
_diffrn_reflns_theta_min 2.17
_exptl_absorpt_coefficient_mu 1.111
_exptl_absorpt_correction_T_max 0.8250
_exptl_absorpt_correction_T_min 0.8002
_exptl_absorpt_correction_type empirical
_exptl_absorpt_process_details 'SADABAS 2.10 (Bruker 2003)'
_exptl_crystal_colour colorless
_exptl_crystal_density_diffrn 0.834
_exptl_crystal_density_method 'not measured'
_exptl_crystal_description Hexagonal
_exptl_crystal_F_000 2216
_exptl_crystal_size_max 0.21
_exptl_crystal_size_mid 0.19
_exptl_crystal_size_min 0.18
_platon_squeeze_details ' ?'
_refine_diff_density_max 1.177
_refine_diff_density_min -0.527
_refine_diff_density_rms 0.102
_refine_ls_extinction_method none
_refine_ls_goodness_of_fit_ref 1.093
_refine_ls_hydrogen_treatment constr
_refine_ls_matrix_type full
_refine_ls_number_parameters 155
_refine_ls_number_reflns 5816
_refine_ls_number_restraints 0
_refine_ls_restrained_S_all 1.093
_refine_ls_R_factor_all 0.1149
_refine_ls_R_factor_gt 0.0703
_refine_ls_shift/su_max 0.001
_refine_ls_shift/su_mean 0.000
_refine_ls_structure_factor_coef Fsqd
_refine_ls_weighting_details 'calc w=1/[\s^2^(Fo^2^)+(0.1089P)^2^+8.4866P] where P=(Fo^2^+2Fc^2^)/3'
_refine_ls_weighting_scheme calc
_refine_ls_wR_factor_gt 0.1860
_refine_ls_wR_factor_ref 0.2089
_reflns_number_gt 4216
_reflns_number_total 5816
_reflns_threshold_expression >2sigma(I)
_cod_data_source_file c4cc09955a2.cif
_cod_data_source_block 1
_cod_depositor_comments
;
The following automatic conversions were performed:

'_symmetry_cell_setting' value 'Tetragonal' changed to 'tetragonal'
according to
/usr/data/users/saulius/crontab/automatic-downloads/rss-feeds/RSC/lib/dictionaries/cif_core.dic
dictionary named 'cif_core.dic' version 2.4.2 from 2011-04-26.

Automatic conversion script
Id: cif_fix_values 2935 2014-11-11 08:27:57Z andrius 

 Adding full bibliography for 7116274--7116278.cif.
;
_cod_original_sg_symbol_H-M P42/nnm
_cod_database_code 7116274

loop_
_symmetry_equiv_pos_as_xyz
'x, y, z'
'-y+1/2, x, z+1/2'
'-x+1/2, -y+1/2, z'
'y, -x+1/2, z+1/2'
'x, -y+1/2, -z+1/2'
'-x+1/2, y, -z+1/2'
'y, x, -z'
'-y+1/2, -x+1/2, -z'
'-x, -y, -z'
'y-1/2, -x, -z-1/2'
'x-1/2, y-1/2, -z'
'-y, x-1/2, -z-1/2'
'-x, y-1/2, z-1/2'
'x-1/2, -y, z-1/2'
'-y, -x, z'
'y-1/2, x-1/2, z'

loop_
_atom_site_label
_atom_site_type_symbol
_atom_site_fract_x
_atom_site_fract_y
_atom_site_fract_z
_atom_site_U_iso_or_equiv
_atom_site_adp_type
_atom_site_occupancy
_atom_site_symmetry_multiplicity
_atom_site_calc_flag
_atom_site_refinement_flags
C009 C 0.4636(2) 0.1851(2) 0.07981(15) 0.0414(10) Uani 1 1 d .
C010 C 0.4148(2) 0.1862(2) 0.11809(14) 0.0408(9) Uani 1 1 d .
H010 H 0.3876 0.1418 0.1260 0.049 Uiso 1 1 calc R
C011 C 0.4445(3) 0.3160(3) 0.13324(15) 0.0482(11) Uani 1 1 d .
H011 H 0.4383 0.3609 0.1512 0.058 Uiso 1 1 calc R
C012 C 0.5918(3) 0.4082(3) 0.1035(3) 0.071(2) Uani 1 2 d S
H012 H 0.6120 0.3880 0.1320 0.086 Uiso 1 2 calc SR
C014 C 0.4918(2) 0.3138(2) 0.09561(15) 0.0459(10) Uani 1 1 d .
C015 C 0.5023(3) 0.2500(2) 0.06850(16) 0.0489(11) Uani 1 1 d .
H015 H 0.5360 0.2508 0.0423 0.059 Uiso 1 1 calc R
C016 C 0.5355(5) 0.4124(5) 0.0392(3) 0.154(4) Uani 1 1 d .
H016 H 0.5039 0.3993 0.0133 0.184 Uiso 1 1 calc R
C017 C 0.3503(2) 0.2508(3) 0.18547(16) 0.0436(10) Uani 1 1 d .
C018 C 0.4747(3) 0.1156(3) 0.05055(16) 0.0463(10) Uani 1 1 d .
C20 C 0.4048(2) 0.2503(2) 0.14510(14) 0.0411(9) Uani 1 1 d .
O2 O 0.6124(2) 0.1124(2) -0.0755(2) 0.0877(18) Uani 1 2 d S
N008 N 0.5348(2) 0.3806(2) 0.08287(14) 0.0570(11) Uani 1 1 d .
O1 O 0.5120(2) 0.12238(18) 0.01354(11) 0.0617(9) Uani 1 1 d .
O6 O 0.44496(19) 0.05594(17) 0.06626(11) 0.0555(8) Uani 1 1 d .
O3 O 0.31736(17) 0.18975(17) 0.19427(9) 0.0474(7) Uani 1 1 d .
O4 O 0.33925(17) 0.31238(17) 0.20667(10) 0.0480(8) Uani 1 1 d .
Zn1 Zn 0.54554(2) 0.04554(2) -0.03503(2) 0.02934(19) Uani 1 2 d S
Zn2 Zn 0.2500 0.16545(3) 0.2500 0.03037(19) Uani 1 2 d S
O5 O 0.2500 0.0495(4) 0.2500 0.111(2) Uani 1 2 d S

loop_
_atom_site_aniso_label
_atom_site_aniso_U_11
_atom_site_aniso_U_22
_atom_site_aniso_U_33
_atom_site_aniso_U_23
_atom_site_aniso_U_13
_atom_site_aniso_U_12
C009 0.046(2) 0.038(2) 0.040(2) -0.0113(18) 0.0033(18) -0.0082(18)
C010 0.039(2) 0.040(2) 0.043(2) -0.0074(18) 0.0005(18) -0.0102(18)
C011 0.051(3) 0.046(2) 0.048(2) -0.017(2) 0.014(2) -0.017(2)
C012 0.054(3) 0.054(3) 0.107(6) 0.003(3) -0.003(3) -0.024(4)
C014 0.044(2) 0.041(2) 0.052(2) -0.011(2) 0.008(2) -0.0190(19)
C015 0.052(3) 0.050(3) 0.045(2) -0.010(2) 0.017(2) -0.010(2)
C016 0.184(9) 0.136(7) 0.142(7) 0.053(6) -0.062(6) -0.111(7)
C017 0.039(2) 0.049(3) 0.043(2) -0.007(2) 0.0073(19) -0.0092(19)
C018 0.041(2) 0.049(3) 0.049(2) -0.008(2) -0.008(2) 0.008(2)
C20 0.039(2) 0.041(2) 0.043(2) -0.0126(18) 0.0086(18) -0.0124(18)
O2 0.092(3) 0.092(3) 0.079(4) 0.014(2) 0.014(2) -0.035(3)
N008 0.061(3) 0.058(3) 0.052(2) -0.0010(19) 0.0064(19) -0.033(2)
O1 0.081(2) 0.056(2) 0.0491(19) -0.0191(16) 0.0236(18) -0.0085(17)
O6 0.071(2) 0.0371(17) 0.058(2) -0.0075(15) 0.0089(17) 0.0021(15)
O3 0.0497(18) 0.0487(18) 0.0439(16) -0.0067(14) 0.0120(14) -0.0115(14)
O4 0.0468(18) 0.0504(18) 0.0468(16) -0.0187(15) 0.0105(14) -0.0106(14)
Zn1 0.0308(2) 0.0308(2) 0.0264(3) 0.00283(16) 0.00283(16) -0.0069(2)
Zn2 0.0339(3) 0.0230(3) 0.0342(3) 0.000 -0.0006(3) 0.000
O5 0.119(6) 0.081(5) 0.132(6) 0.000 0.013(5) 0.000

loop_
_atom_type_symbol
_atom_type_description
_atom_type_scat_dispersion_real
_atom_type_scat_dispersion_imag
_atom_type_scat_source
C C 0.0033 0.0016 'International Tables Vol C Tables 4.2.6.8 and 6.1.1.4'
H H 0.0000 0.0000 'International Tables Vol C Tables 4.2.6.8 and 6.1.1.4'
N N 0.0061 0.0033 'International Tables Vol C Tables 4.2.6.8 and 6.1.1.4'
O O 0.0106 0.0060 'International Tables Vol C Tables 4.2.6.8 and 6.1.1.4'
Zn Zn 0.2839 1.4301 'International Tables Vol C Tables 4.2.6.8 and 6.1.1.4'

loop_
_geom_angle_atom_site_label_1
_geom_angle_atom_site_label_2
_geom_angle_atom_site_label_3
_geom_angle
_geom_angle_site_symmetry_1
_geom_angle_site_symmetry_3
C015 C009 C010 118.8(4) . .
C015 C009 C018 119.7(4) . .
C010 C009 C018 121.5(4) . .
C20 C010 C009 121.5(4) . .
C014 C011 C20 118.4(4) . .
N008 C012 N008 114.1(8) . 15_665
C011 C014 C015 122.8(4) . .
C011 C014 N008 119.8(4) . .
C015 C014 N008 117.5(4) . .
C009 C015 C014 119.4(4) . .
C016 C016 N008 107.6(3) 15_665 .
O4 C017 O3 125.6(4) . .
O4 C017 C20 117.8(4) . .
O3 C017 C20 116.6(4) . .
O1 C018 O6 126.7(4) . .
O1 C018 C009 117.0(4) . .
O6 C018 C009 116.3(4) . .
C010 C20 C011 119.2(4) . .
C010 C20 C017 120.6(4) . .
C011 C20 C017 120.1(4) . .
C012 N008 C016 104.3(5) . .
C012 N008 C014 128.4(5) . .
C016 N008 C014 124.7(4) . .
C018 O1 Zn1 131.4(3) . .
C018 O6 Zn1 124.2(3) . 9_655
C017 O3 Zn2 127.8(3) . .
C017 O4 Zn2 124.9(3) . 3
O6 Zn1 O6 87.6(2) 9_655 8
O6 Zn1 O1 157.64(14) 9_655 .
O6 Zn1 O1 88.63(14) 8 .
O6 Zn1 O1 88.63(14) 9_655 16_655
O6 Zn1 O1 157.64(14) 8 16_655
O1 Zn1 O1 86.5(2) . 16_655
O6 Zn1 O2 103.19(15) 9_655 .
O6 Zn1 O2 103.19(15) 8 .
O1 Zn1 O2 99.13(15) . .
O1 Zn1 O2 99.13(15) 16_655 .
O6 Zn1 Zn1 81.49(10) 9_655 9_655
O6 Zn1 Zn1 81.49(10) 8 9_655
O1 Zn1 Zn1 76.15(10) . 9_655
O1 Zn1 Zn1 76.15(10) 16_655 9_655
O2 Zn1 Zn1 173.39(17) . 9_655
O3 Zn2 O3 155.35(18) . 6
O3 Zn2 O4 87.28(12) . 3
O3 Zn2 O4 88.00(12) 6 3
O3 Zn2 O4 88.00(12) . 5
O3 Zn2 O4 87.28(12) 6 5
O4 Zn2 O4 157.74(17) 3 5
O3 Zn2 O5 102.32(9) . .
O3 Zn2 O5 102.32(9) 6 .
O4 Zn2 O5 101.13(9) 3 .
O4 Zn2 O5 101.13(9) 5 .
O3 Zn2 Zn2 77.68(9) . 3
O3 Zn2 Zn2 77.68(9) 6 3
O4 Zn2 Zn2 78.87(9) 3 3
O4 Zn2 Zn2 78.87(9) 5 3
O5 Zn2 Zn2 180.0 . 3

loop_
_geom_bond_atom_site_label_1
_geom_bond_atom_site_label_2
_geom_bond_distance
_geom_bond_site_symmetry_2
C009 C015 1.378(6) .
C009 C010 1.383(6) .
C009 C018 1.496(6) .
C010 C20 1.380(5) .
C011 C014 1.353(6) .
C011 C20 1.401(6) .
C012 N008 1.264(6) .
C012 N008 1.264(6) 15_665
C014 C015 1.378(6) .
C014 N008 1.453(5) .
C016 C016 1.305(13) 15_665
C016 N008 1.353(8) .
C017 O4 1.260(5) .
C017 O3 1.255(5) .
C017 C20 1.492(6) .
C018 O1 1.241(5) .
C018 O6 1.262(5) .
O2 Zn1 2.028(5) .
O1 Zn1 2.021(3) .
O6 Zn1 2.010(3) 9_655
O3 Zn2 2.019(3) .
O4 Zn2 2.037(3) 3
Zn1 O6 2.010(3) 9_655
Zn1 O6 2.010(3) 8
Zn1 O1 2.021(3) 16_655
Zn1 Zn1 3.0186(11) 9_655
Zn2 O3 2.019(3) 6
Zn2 O4 2.037(3) 3
Zn2 O4 2.037(3) 5
Zn2 O5 2.056(7) .
Zn2 Zn2 2.9990(11) 3

loop_
_platon_squeeze_void_nr
_platon_squeeze_void_average_x
_platon_squeeze_void_average_y
_platon_squeeze_void_average_z
_platon_squeeze_void_volume
_platon_squeeze_void_count_electrons
1 0.007 0.790 0.049 5872.3 912.5
